data_1543612
loop_
_publ_author_name
'Nan Li'
'Wen-Bin Chen'
'Yang-Fan Guan'
'Zhen-Jie OuYang'
'Wen Dong'

_publ_section_title
;
 Chlorine anion-pi and pi--pi- interactions in two tetrazolyl derivative
 based Cu2+ complexes and quantum chemical calculations
;
_journal_name_full 'Inorganica Chimica Acta'
_journal_page_first 349
_journal_page_last 352
_journal_paper_doi 10.1016/j.ica.2013.09.045
_journal_volume 409B
_journal_year 2014
_chemical_formula_sum 'C2 H9 Cl2 Cu N9 O3'
_chemical_formula_weight 341.63
_space_group_IT_number 2
_symmetry_cell_setting triclinic
_symmetry_space_group_name_Hall '-P 1'
_symmetry_space_group_name_H-M 'P -1'
_atom_sites_solution_hydrogens geom
_atom_sites_solution_primary direct
_atom_sites_solution_secondary difmap
_cell_angle_alpha 79.4790(10)
_cell_angle_beta 78.9410(10)
_cell_angle_gamma 82.1090(10)
_cell_formula_units_Z 2
_cell_length_a 7.20370(10)
_cell_length_b 8.2823(2)
_cell_length_c 9.9930(2)
_cell_measurement_reflns_used 6823
_cell_measurement_temperature 296(2)
_cell_measurement_theta_max 27.58
_cell_measurement_theta_min 2.52
_cell_volume 572.07(2)
_computing_cell_refinement 'Bruker SMART'
_computing_data_collection 'Bruker SMART'
_computing_data_reduction 'Bruker SMART'
_computing_molecular_graphics 'Bruker SHELXTL'
_computing_publication_material 'Bruker SHELXTL'
_computing_structure_refinement 'SHELXL-97 (Sheldrick, 1997)'
_computing_structure_solution 'SHELXS-97 (Sheldrick, 1990)'
_diffrn_ambient_temperature 296(2)
_diffrn_measured_fraction_theta_full 0.988
_diffrn_measured_fraction_theta_max 0.988
_diffrn_measurement_device_type 'CCD area detector'
_diffrn_measurement_method 'phi and omega scans'
_diffrn_radiation_monochromator graphite
_diffrn_radiation_source 'fine-focus sealed tube'
_diffrn_radiation_type MoK\a
_diffrn_radiation_wavelength 0.71073
_diffrn_reflns_av_R_equivalents 0.0174
_diffrn_reflns_av_sigmaI/netI 0.0151
_diffrn_reflns_limit_h_max 9
_diffrn_reflns_limit_h_min -9
_diffrn_reflns_limit_k_max 10
_diffrn_reflns_limit_k_min -10
_diffrn_reflns_limit_l_max 13
_diffrn_reflns_limit_l_min -12
_diffrn_reflns_number 8990
_diffrn_reflns_theta_full 27.58
_diffrn_reflns_theta_max 27.58
_diffrn_reflns_theta_min 2.10
_exptl_absorpt_coefficient_mu 2.391
_exptl_absorpt_correction_T_max 0.850
_exptl_absorpt_correction_T_min 0.704
_exptl_absorpt_correction_type empirical
_exptl_absorpt_process_details SADABS
_exptl_crystal_colour blue
_exptl_crystal_density_diffrn 1.983
_exptl_crystal_density_method 'not measured'
_exptl_crystal_description block
_exptl_crystal_F_000 342.0
_exptl_crystal_size_max 0.164
_exptl_crystal_size_mid 0.126
_exptl_crystal_size_min 0.068
_refine_diff_density_max 0.749
_refine_diff_density_min -0.304
_refine_diff_density_rms 0.053
_refine_ls_extinction_coef 0.037(2)
_refine_ls_extinction_expression Fc^*^=kFc[1+0.001xFc^2^\l^3^/sin(2\q)]^-1/4^
_refine_ls_extinction_method SHELXL
_refine_ls_goodness_of_fit_ref 1.048
_refine_ls_hydrogen_treatment mixed
_refine_ls_matrix_type full
_refine_ls_number_parameters 191
_refine_ls_number_reflns 2661
_refine_ls_number_restraints 0
_refine_ls_restrained_S_all 1.048
_refine_ls_R_factor_all 0.0235
_refine_ls_R_factor_gt 0.0218
_refine_ls_shift/su_max 0.02
_refine_ls_shift/su_mean 0.063
_refine_ls_structure_factor_coef Fsqd
_refine_ls_weighting_details 'calc w=1/[\s^2^(Fo^2^)+(0.0306P)^2^+0.2916P] where P=(Fo^2^+2Fc^2^)/3'
_refine_ls_weighting_scheme calc
_refine_ls_wR_factor_gt 0.0584
_refine_ls_wR_factor_ref 0.0596
_reflns_number_gt 2456
_reflns_number_total 2661
_reflns_threshold_expression >2sigma(I)
_cod_data_source_file ICA-2014-409B-349-352-1.cif
_cod_data_source_block 2
_cod_depositor_comments
;
The following automatic conversions were performed:

'_journal_paper_doi' value 'doi:10.1016/j.ica.2013.09.045' was
changed to '10.1016/j.ica.2013.09.045'.

Automatic conversion script
Id: cif_fix_values 6433 2018-09-21 13:16:33Z andrius 
;
_cod_original_sg_symbol_H-M P-1
_cod_database_code 1543612

loop_
_symmetry_equiv_pos_as_xyz
'x, y, z'
'-x, -y, -z'

loop_
_atom_site_label
_atom_site_type_symbol
_atom_site_fract_x
_atom_site_fract_y
_atom_site_fract_z
_atom_site_U_iso_or_equiv
_atom_site_adp_type
_atom_site_occupancy
_atom_site_symmetry_multiplicity
_atom_site_calc_flag
_atom_site_refinement_flags
_atom_site_disorder_assembly
_atom_site_disorder_group
Cu1 Cu 0.59826(3) 0.53171(2) 0.66343(2) 0.02848(9) Uani 1 1 d . . .
Cl1 Cl 0.82974(6) 0.32796(5) 0.62090(5) 0.03789(12) Uani 1 1 d . . .
N1 N 0.4007(2) 0.38039(18) 0.75652(16) 0.0299(3) Uani 1 1 d . . .
N6 N 0.3838(2) 0.70626(18) 0.65530(17) 0.0331(3) Uani 1 1 d . . .
C1 C 0.2153(2) 0.4182(2) 0.79491(17) 0.0276(3) Uani 1 1 d . . .
N9 N 0.1147(2) 0.8549(2) 0.67991(18) 0.0351(3) Uani 1 1 d . . .
O3 O 0.7965(2) 0.2122(2) 0.00557(18) 0.0460(4) Uani 1 1 d . . .
N4 N 0.1405(2) 0.28102(19) 0.85905(17) 0.0333(3) Uani 1 1 d . . .
N5 N 0.1154(2) 0.56883(19) 0.77394(17) 0.0333(3) Uani 1 1 d . . .
N8 N 0.2473(2) 0.9546(2) 0.6099(2) 0.0439(4) Uani 1 1 d . . .
N3 N 0.2808(2) 0.1557(2) 0.86241(19) 0.0402(4) Uani 1 1 d . . .
N7 N 0.4072(2) 0.8651(2) 0.5955(2) 0.0440(4) Uani 1 1 d . . .
N2 N 0.4358(2) 0.21525(19) 0.80067(19) 0.0390(4) Uani 1 1 d . . .
C2 C 0.2007(2) 0.7036(2) 0.70697(18) 0.0289(3) Uani 1 1 d . . .
O1 O 0.7546(2) 0.6878(2) 0.5281(2) 0.0610(5) Uani 1 1 d . . .
O2 O 0.7708(3) 0.9650(2) 0.7952(3) 0.0720(6) Uani 1 1 d . . .
Cl2 Cl 0.68645(6) 0.59989(6) 0.88159(5) 0.03499(11) Uani 1 1 d . . .
H1 H 0.003(3) 0.580(3) 0.798(2) 0.037(6) Uiso 1 1 d . . .
H2 H 0.034(4) 0.270(3) 0.892(2) 0.043(6) Uiso 1 1 d . . .
H3 H 0.011(4) 0.892(3) 0.705(3) 0.055(8) Uiso 1 1 d . . .
H5 H 0.855(4) 0.664(3) 0.496(3) 0.057(8) Uiso 1 1 d . . .
H4 H 0.722(6) 0.781(5) 0.521(4) 0.104(14) Uiso 1 1 d . . .
H8 H 0.750(4) 0.952(3) 0.710(3) 0.042(7) Uiso 1 1 d . . .
H6 H 0.731(5) 0.280(4) -0.012(3) 0.072(11) Uiso 1 1 d . . .
H7 H 0.761(6) 0.129(5) -0.002(4) 0.110(15) Uiso 1 1 d . . .
H9 H 0.695(6) 0.880(5) 0.821(4) 0.109(13) Uiso 1 1 d . . .

loop_
_atom_site_aniso_label
_atom_site_aniso_U_11
_atom_site_aniso_U_22
_atom_site_aniso_U_33
_atom_site_aniso_U_23
_atom_site_aniso_U_13
_atom_site_aniso_U_12
Cu1 0.01980(12) 0.02723(13) 0.03502(13) -0.00076(8) -0.00062(8) -0.00220(8)
Cl1 0.0273(2) 0.0325(2) 0.0479(3) -0.00597(18) 0.00533(17) 0.00041(16)
N1 0.0243(7) 0.0261(7) 0.0379(8) -0.0033(6) -0.0036(6) -0.0026(5)
N6 0.0227(7) 0.0294(7) 0.0426(8) 0.0043(6) -0.0027(6) -0.0038(6)
C1 0.0241(7) 0.0301(8) 0.0294(8) -0.0046(6) -0.0042(6) -0.0068(6)
N9 0.0244(7) 0.0322(8) 0.0447(9) -0.0028(7) -0.0017(6) 0.0010(6)
O3 0.0385(8) 0.0377(8) 0.0586(10) -0.0004(7) -0.0046(7) -0.0080(7)
N4 0.0270(7) 0.0320(8) 0.0402(8) -0.0027(6) -0.0027(6) -0.0094(6)
N5 0.0188(7) 0.0325(8) 0.0451(9) -0.0011(7) -0.0007(6) -0.0036(6)
N8 0.0327(8) 0.0312(8) 0.0601(11) 0.0060(7) -0.0026(7) -0.0021(6)
N3 0.0361(8) 0.0289(8) 0.0527(10) -0.0012(7) -0.0037(7) -0.0060(6)
N7 0.0294(8) 0.0295(8) 0.0641(11) 0.0085(8) -0.0017(7) -0.0027(6)
N2 0.0337(8) 0.0275(7) 0.0525(10) -0.0019(7) -0.0034(7) -0.0038(6)
C2 0.0221(7) 0.0301(8) 0.0329(8) -0.0024(7) -0.0048(6) -0.0013(6)
O1 0.0339(8) 0.0386(9) 0.0837(13) 0.0177(8) 0.0228(8) 0.0058(7)
O2 0.0458(10) 0.0429(10) 0.1092(19) 0.0054(11) 0.0092(11) 0.0029(8)
Cl2 0.0269(2) 0.0392(2) 0.0394(2) -0.00920(18) -0.00169(16) -0.00750(17)

loop_
_atom_type_symbol
_atom_type_description
_atom_type_scat_dispersion_real
_atom_type_scat_dispersion_imag
_atom_type_scat_source
C C 0.0033 0.0016 'International Tables Vol C Tables 4.2.6.8 and 6.1.1.4'
H H 0.0000 0.0000 'International Tables Vol C Tables 4.2.6.8 and 6.1.1.4'
N N 0.0061 0.0033 'International Tables Vol C Tables 4.2.6.8 and 6.1.1.4'
O O 0.0106 0.0060 'International Tables Vol C Tables 4.2.6.8 and 6.1.1.4'
Cu Cu 0.3201 1.2651 'International Tables Vol C Tables 4.2.6.8 and 6.1.1.4'
Cl Cl 0.1484 0.1585 'International Tables Vol C Tables 4.2.6.8 and 6.1.1.4'

loop_
_geom_angle_atom_site_label_1
_geom_angle_atom_site_label_2
_geom_angle_atom_site_label_3
_geom_angle
_geom_angle_site_symmetry_1
_geom_angle_site_symmetry_3
N6 Cu1 O1 87.13(7) . .
N6 Cu1 N1 85.56(6) . .
O1 Cu1 N1 164.04(8) . .
N6 Cu1 Cl1 165.85(5) . .
O1 Cu1 Cl1 88.74(5) . .
N1 Cu1 Cl1 94.94(4) . .
N6 Cu1 Cl2 94.83(5) . .
O1 Cu1 Cl2 97.03(7) . .
N1 Cu1 Cl2 97.71(5) . .
Cl1 Cu1 Cl2 99.101(18) . .
C1 N1 N2 106.03(14) . .
C1 N1 Cu1 128.51(12) . .
N2 N1 Cu1 125.35(11) . .
C2 N6 N7 106.26(14) . .
C2 N6 Cu1 131.10(12) . .
N7 N6 Cu1 122.56(11) . .
N4 C1 N1 108.15(15) . .
N4 C1 N5 124.62(15) . .
N1 C1 N5 127.23(15) . .
C2 N9 N8 108.17(15) . .
C2 N9 H3 131(2) . .
N8 N9 H3 120(2) . .
H6 O3 H7 111(4) . .
C1 N4 N3 108.51(15) . .
C1 N4 H2 128.4(18) . .
N3 N4 H2 123.1(18) . .
C2 N5 C1 121.56(15) . .
C2 N5 H1 117.9(16) . .
C1 N5 H1 120.5(16) . .
N7 N8 N9 107.29(15) . .
N2 N3 N4 107.27(15) . .
N8 N7 N6 109.96(15) . .
N3 N2 N1 110.03(15) . .
N6 C2 N9 108.33(15) . .
N6 C2 N5 125.77(16) . .
N9 C2 N5 125.89(15) . .
Cu1 O1 H5 123(2) . .
Cu1 O1 H4 119(3) . .
H5 O1 H4 116(4) . .
H8 O2 H9 80(3) . .

loop_
_geom_bond_atom_site_label_1
_geom_bond_atom_site_label_2
_geom_bond_distance
_geom_bond_site_symmetry_2
Cu1 N6 1.9687(15) .
Cu1 O1 1.9864(15) .
Cu1 N1 2.0044(14) .
Cu1 Cl1 2.2419(5) .
Cu1 Cl2 2.5602(5) .
N1 C1 1.327(2) .
N1 N2 1.363(2) .
N6 C2 1.323(2) .
N6 N7 1.361(2) .
C1 N4 1.327(2) .
C1 N5 1.354(2) .
N9 C2 1.324(2) .
N9 N8 1.353(2) .
N9 H3 0.78(3) .
O3 H6 0.70(3) .
O3 H7 0.79(4) .
N4 N3 1.346(2) .
N4 H2 0.79(2) .
N5 C2 1.353(2) .
N5 H1 0.80(2) .
N8 N7 1.279(2) .
N3 N2 1.283(2) .
O1 H5 0.75(3) .
O1 H4 0.77(4) .
O2 H8 0.92(3) .
O2 H9 0.92(4) .
